data_7014496
loop_
_publ_author_name
'Pogozhev, Dmitry'
'Baudron, St\'ephane A'
'Hosseini, Mir Wais'

_publ_section_title
;
 Dipyrrin based silver [2 + 2] metallamacrocycles.
;
_journal_issue 2
_journal_name_full 'Dalton transactions (Cambridge, England : 2003)'
_journal_page_first 437
_journal_page_last 445
_journal_paper_doi 10.1039/c0dt00907e
_journal_volume 40
_journal_year 2011
_chemical_formula_moiety 'C40 H30 Ag2 N6, 2(C2 H3 N), 2(B F4)'
_chemical_formula_sum 'C44 H36 Ag2 B2 F8 N8'
_chemical_formula_weight 1066.17
_chemical_name_systematic
;
?
;
_space_group_IT_number 2
_symmetry_cell_setting triclinic
_symmetry_space_group_name_Hall '-P 1'
_symmetry_space_group_name_H-M 'P -1'
_atom_sites_solution_hydrogens geom
_atom_sites_solution_primary direct
_atom_sites_solution_secondary difmap
_audit_creation_method SHELXL-97
_cell_angle_alpha 112.286(2)
_cell_angle_beta 94.953(2)
_cell_angle_gamma 101.894(2)
_cell_formula_units_Z 1
_cell_length_a 9.3120(3)
_cell_length_b 10.4615(3)
_cell_length_c 12.4452(4)
_cell_measurement_reflns_used 8463
_cell_measurement_temperature 173(2)
_cell_measurement_theta_max 27.51
_cell_measurement_theta_min 2.19
_cell_volume 1079.46(6)
_computing_cell_refinement 'Bruker SAINT'
_computing_data_collection 'Bruker APEX2'
_computing_data_reduction 'Bruker SAINT'
_computing_molecular_graphics 'Bruker SHELXTL'
_computing_publication_material 'Bruker SHELXTL'
_computing_structure_refinement 'SHELXL-97 (Sheldrick, 2008)'
_computing_structure_solution 'SHELXS-97 (Sheldrick, 2008)'
_diffrn_ambient_temperature 173(2)
_diffrn_measured_fraction_theta_full 0.989
_diffrn_measured_fraction_theta_max 0.989
_diffrn_measurement_device_type 'Bruker APEX-II CCD'
_diffrn_measurement_method '\f and \w scans'
_diffrn_radiation_monochromator graphite
_diffrn_radiation_source 'fine-focus sealed tube'
_diffrn_radiation_type MoK\a
_diffrn_radiation_wavelength 0.71073
_diffrn_reflns_av_R_equivalents 0.0269
_diffrn_reflns_av_sigmaI/netI 0.0282
_diffrn_reflns_limit_h_max 12
_diffrn_reflns_limit_h_min -12
_diffrn_reflns_limit_k_max 13
_diffrn_reflns_limit_k_min -13
_diffrn_reflns_limit_l_max 16
_diffrn_reflns_limit_l_min -15
_diffrn_reflns_number 16820
_diffrn_reflns_theta_full 27.55
_diffrn_reflns_theta_max 27.55
_diffrn_reflns_theta_min 1.80
_exptl_absorpt_coefficient_mu 0.985
_exptl_absorpt_correction_T_max 0.9617
_exptl_absorpt_correction_T_min 0.9166
_exptl_absorpt_correction_type multi-scan
_exptl_absorpt_process_details sadabs
_exptl_crystal_colour orange
_exptl_crystal_density_diffrn 1.640
_exptl_crystal_density_meas ?
_exptl_crystal_density_method 'not measured'
_exptl_crystal_description platelet
_exptl_crystal_F_000 532
_exptl_crystal_size_max 0.09
_exptl_crystal_size_mid 0.09
_exptl_crystal_size_min 0.04
_refine_diff_density_max 1.137
_refine_diff_density_min -0.966
_refine_diff_density_rms 0.093
_refine_ls_extinction_method none
_refine_ls_goodness_of_fit_ref 1.091
_refine_ls_hydrogen_treatment constr
_refine_ls_matrix_type full
_refine_ls_number_parameters 284
_refine_ls_number_reflns 4916
_refine_ls_number_restraints 0
_refine_ls_restrained_S_all 1.091
_refine_ls_R_factor_all 0.0496
_refine_ls_R_factor_gt 0.0449
_refine_ls_shift/su_max 0.000
_refine_ls_shift/su_mean 0.000
_refine_ls_structure_factor_coef Fsqd
_refine_ls_weighting_details 'calc w=1/[\s^2^(Fo^2^)+(0.0470P)^2^+1.9944P] where P=(Fo^2^+2Fc^2^)/3'
_refine_ls_weighting_scheme calc
_refine_ls_wR_factor_gt 0.1076
_refine_ls_wR_factor_ref 0.1105
_reflns_number_gt 4506
_reflns_number_total 4916
_reflns_threshold_expression >2sigma(I)
_cod_data_source_file C0DT00907E.TXT
_cod_data_source_block alpha11
_cod_depositor_comments
;
The following automatic conversions were performed:
'_symmetry_cell_setting' value 'Triclinic' changed to 'triclinic'
according to '/home/saulius/struct/CIF-dictionaries/cif_core.dic'
dictionary named 'cif_core.dic' version 2.4.1 from 2010-06-29.

Automatic conversion script
Id: cif_fix_enum 1555 2011-01-17 13:19:09Z saulius 

The following automatic conversions were performed:

'_exptl_crystal_density_meas' value 'not measured' was changed to '?'
- the value is perceived as not measured.

Automatic conversion script
Id: cif_fix_values 3008 2015-01-20 13:52:24Z robertas 
;
_cod_original_sg_symbol_H-M 'P-1 '
_cod_database_code 7014496

loop_
_symmetry_equiv_pos_as_xyz
'x, y, z'
'-x, -y, -z'

loop_
_atom_site_label
_atom_site_type_symbol
_atom_site_fract_x
_atom_site_fract_y
_atom_site_fract_z
_atom_site_U_iso_or_equiv
_atom_site_adp_type
_atom_site_occupancy
_atom_site_symmetry_multiplicity
_atom_site_calc_flag
_atom_site_refinement_flags
_atom_site_disorder_assembly
_atom_site_disorder_group
C1 C -0.0645(4) 0.1425(4) -0.0650(3) 0.0348(7) Uani 1 1 d . . .
H1 H 0.0009 0.1729 -0.1081 0.042 Uiso 1 1 calc R . .
C2 C -0.2185(4) 0.0725(4) -0.1100(3) 0.0374(8) Uani 1 1 d . . .
H2A H -0.2708 0.0513 -0.1843 0.045 Uiso 1 1 calc R . .
C3 C -0.2739(4) 0.0428(4) -0.0214(3) 0.0336(7) Uani 1 1 d . . .
H3 H -0.3717 -0.0038 -0.0245 0.040 Uiso 1 1 calc R . .
C4 C -0.1532(4) 0.0969(3) 0.0774(3) 0.0283(6) Uani 1 1 d . . .
C5 C -0.1529(4) 0.0937(3) 0.1880(3) 0.0276(6) Uani 1 1 d . . .
C6 C -0.2689(4) 0.0018(4) 0.2113(3) 0.0306(7) Uani 1 1 d . . .
C7 C -0.3780(4) -0.1234(4) 0.1371(4) 0.0385(8) Uani 1 1 d . . .
H7 H -0.3897 -0.1681 0.0554 0.046 Uiso 1 1 calc R . .
C8 C -0.4652(5) -0.1689(5) 0.2069(4) 0.0491(10) Uani 1 1 d . . .
H8 H -0.5461 -0.2489 0.1806 0.059 Uiso 1 1 calc R . .
C9 C -0.4103(5) -0.0740(4) 0.3221(4) 0.0444(9) Uani 1 1 d . . .
H9 H -0.4488 -0.0789 0.3874 0.053 Uiso 1 1 calc R . .
C10 C -0.0287(4) 0.1890(3) 0.2874(3) 0.0257(6) Uani 1 1 d . . .
C11 C 0.0111(4) 0.3366(3) 0.3186(3) 0.0299(7) Uani 1 1 d . . .
H11 H -0.0392 0.3746 0.2752 0.036 Uiso 1 1 calc R . .
C12 C 0.1237(4) 0.4266(3) 0.4127(3) 0.0321(7) Uani 1 1 d . . .
H12 H 0.1463 0.5247 0.4334 0.038 Uiso 1 1 calc R . .
C13 C 0.2045(4) 0.3718(3) 0.4774(3) 0.0263(6) Uani 1 1 d . . .
C14 C 0.0497(4) 0.1343(4) 0.3534(3) 0.0318(7) Uani 1 1 d . . .
H14 H 0.0240 0.0367 0.3350 0.038 Uiso 1 1 calc R . .
C15 C 0.1652(4) 0.2246(4) 0.4460(3) 0.0315(7) Uani 1 1 d . . .
H15 H 0.2175 0.1863 0.4880 0.038 Uiso 1 1 calc R . .
C16 C 0.6695(4) 0.5320(4) 0.4256(3) 0.0379(6) Uani 1 1 d . . .
C17 C 0.6316(4) 0.3859(4) 0.3869(3) 0.0379(6) Uani 1 1 d . . .
H17 H 0.6902 0.3430 0.4195 0.046 Uiso 1 1 calc R . .
C18 C 0.5084(5) 0.3016(4) 0.3005(4) 0.0489(10) Uani 1 1 d . . .
H18 H 0.4869 0.2032 0.2777 0.059 Uiso 1 1 calc R . .
C19 C 0.4530(7) 0.4926(5) 0.2860(6) 0.082(2) Uani 1 1 d . . .
H19 H 0.3917 0.5321 0.2518 0.098 Uiso 1 1 calc R . .
C20 C 0.5736(7) 0.5846(5) 0.3729(5) 0.080(2) Uani 1 1 d . . .
H20 H 0.5903 0.6828 0.3960 0.096 Uiso 1 1 calc R . .
N1 N -0.0251(3) 0.1593(3) 0.0454(2) 0.0290(6) Uani 1 1 d . . .
N2 N -0.2923(3) 0.0268(3) 0.3256(3) 0.0350(6) Uani 1 1 d . . .
H2 H -0.2393 0.0961 0.3887 0.042 Uiso 1 1 calc R . .
N3 N 0.4197(3) 0.3518(3) 0.2486(3) 0.0360(7) Uani 1 1 d . . .
Ag1 Ag 0.20107(3) 0.23978(3) 0.13908(2) 0.03690(10) Uani 1 1 d . . .
B1 B 0.1652(7) 0.7841(5) 0.3533(5) 0.0492(12) Uani 1 1 d . . .
F1 F 0.1558(4) 0.7545(3) 0.4519(2) 0.0686(8) Uani 1 1 d . . .
F2 F 0.2069(6) 0.6846(4) 0.2658(4) 0.1089(15) Uani 1 1 d . . .
F3 F 0.0197(4) 0.7866(4) 0.3112(4) 0.0964(12) Uani 1 1 d . . .
F4 F 0.2559(4) 0.9210(3) 0.3862(3) 0.0678(8) Uani 1 1 d . . .
C21 C 0.1900(13) 0.5306(8) 0.8879(8) 0.146(4) Uani 1 1 d . . .
H21A H 0.1859 0.4665 0.8077 0.218 Uiso 1 1 calc R . .
H21B H 0.2597 0.6204 0.9054 0.218 Uiso 1 1 calc R . .
H21C H 0.0929 0.5455 0.8982 0.218 Uiso 1 1 calc R . .
C22 C 0.2370(6) 0.4697(5) 0.9661(4) 0.0556(11) Uani 1 1 d . . .
N4 N 0.2673(8) 0.4189(6) 1.0225(5) 0.0928(18) Uani 1 1 d . . .

loop_
_atom_site_aniso_label
_atom_site_aniso_U_11
_atom_site_aniso_U_22
_atom_site_aniso_U_33
_atom_site_aniso_U_23
_atom_site_aniso_U_13
_atom_site_aniso_U_12
C1 0.0367(19) 0.0388(18) 0.0280(16) 0.0148(14) 0.0021(14) 0.0073(15)
C2 0.038(2) 0.0429(19) 0.0277(17) 0.0135(15) -0.0053(14) 0.0089(15)
C3 0.0272(17) 0.0364(18) 0.0333(18) 0.0133(14) -0.0047(14) 0.0058(13)
C4 0.0254(16) 0.0297(15) 0.0279(16) 0.0110(13) -0.0009(13) 0.0069(12)
C5 0.0250(15) 0.0259(15) 0.0299(16) 0.0098(13) -0.0006(13) 0.0081(12)
C6 0.0277(16) 0.0306(16) 0.0342(17) 0.0148(14) 0.0011(13) 0.0078(13)
C7 0.0337(19) 0.0366(18) 0.040(2) 0.0161(16) -0.0033(15) 0.0021(15)
C8 0.036(2) 0.046(2) 0.063(3) 0.029(2) 0.0002(19) -0.0030(17)
C9 0.040(2) 0.050(2) 0.055(2) 0.034(2) 0.0158(18) 0.0118(17)
C10 0.0248(15) 0.0280(15) 0.0237(14) 0.0101(12) 0.0015(12) 0.0076(12)
C11 0.0322(17) 0.0298(16) 0.0306(16) 0.0155(13) -0.0009(13) 0.0107(13)
C12 0.0378(19) 0.0245(15) 0.0299(16) 0.0104(13) -0.0035(14) 0.0052(13)
C13 0.0265(15) 0.0264(15) 0.0241(15) 0.0096(12) 0.0007(12) 0.0062(12)
C14 0.0356(18) 0.0255(15) 0.0330(17) 0.0132(13) -0.0015(14) 0.0059(13)
C15 0.0329(17) 0.0297(16) 0.0324(17) 0.0151(14) -0.0046(14) 0.0083(13)
C16 0.0368(14) 0.0297(12) 0.0403(14) 0.0119(11) -0.0101(11) 0.0059(10)
C17 0.0368(14) 0.0297(12) 0.0403(14) 0.0119(11) -0.0101(11) 0.0059(10)
C18 0.048(2) 0.0277(18) 0.056(3) 0.0100(17) -0.017(2) 0.0042(16)
C19 0.085(4) 0.042(2) 0.096(4) 0.035(3) -0.062(3) -0.010(2)
C20 0.085(4) 0.037(2) 0.094(4) 0.033(3) -0.058(3) -0.012(2)
N1 0.0259(14) 0.0313(14) 0.0278(14) 0.0120(11) -0.0010(11) 0.0054(11)
N2 0.0367(16) 0.0356(15) 0.0346(15) 0.0167(13) 0.0060(13) 0.0087(12)
N3 0.0299(15) 0.0343(15) 0.0361(16) 0.0125(13) -0.0060(12) 0.0008(12)
Ag1 0.02551(15) 0.04475(17) 0.03172(15) 0.01198(12) -0.00302(10) 0.00129(11)
B1 0.070(3) 0.042(2) 0.045(3) 0.024(2) 0.020(2) 0.019(2)
F1 0.115(3) 0.0445(14) 0.0447(14) 0.0228(12) 0.0100(15) 0.0109(15)
F2 0.168(4) 0.078(2) 0.094(3) 0.026(2) 0.076(3) 0.055(3)
F3 0.088(3) 0.089(3) 0.111(3) 0.049(2) -0.013(2) 0.017(2)
F4 0.080(2) 0.0519(16) 0.084(2) 0.0396(16) 0.0241(17) 0.0172(14)
C21 0.241(12) 0.072(5) 0.112(7) 0.049(5) -0.047(7) 0.028(6)
C22 0.075(3) 0.040(2) 0.048(2) 0.019(2) 0.003(2) 0.009(2)
N4 0.143(6) 0.073(3) 0.061(3) 0.037(3) -0.006(3) 0.018(3)

loop_
_atom_type_symbol
_atom_type_description
_atom_type_scat_dispersion_real
_atom_type_scat_dispersion_imag
_atom_type_scat_source
C C 0.0030 0.0020 'International Tables Vol C Tables 4.2.6.8 and 6.1.1.4'
H H 0.0000 0.0000 'International Tables Vol C Tables 4.2.6.8 and 6.1.1.4'
B B 0.0010 0.0010 'International Tables Vol C Tables 4.2.6.8 and 6.1.1.4'
N N 0.0060 0.0030 'International Tables Vol C Tables 4.2.6.8 and 6.1.1.4'
F F 0.0170 0.0100 'International Tables Vol C Tables 4.2.6.8 and 6.1.1.4'
Ag Ag -0.8970 1.1020 'International Tables Vol C Tables 4.2.6.8 and 6.1.1.4'

loop_
_geom_angle_atom_site_label_1
_geom_angle_atom_site_label_2
_geom_angle_atom_site_label_3
_geom_angle
_geom_angle_site_symmetry_1
_geom_angle_site_symmetry_3
_geom_angle_publ_flag
N1 C1 C2 112.1(3) . . ?
N1 C1 H1 124.0 . . ?
C2 C1 H1 124.0 . . ?
C3 C2 C1 105.9(3) . . ?
C3 C2 H2A 127.0 . . ?
C1 C2 H2A 127.0 . . ?
C2 C3 C4 107.4(3) . . ?
C2 C3 H3 126.3 . . ?
C4 C3 H3 126.3 . . ?
C5 C4 N1 122.5(3) . . ?
C5 C4 C3 129.5(3) . . ?
N1 C4 C3 108.1(3) . . ?
C4 C5 C6 122.3(3) . . ?
C4 C5 C10 120.2(3) . . ?
C6 C5 C10 117.5(3) . . ?
N2 C6 C7 105.8(3) . . ?
N2 C6 C5 121.8(3) . . ?
C7 C6 C5 132.4(3) . . ?
C8 C7 C6 108.1(4) . . ?
C8 C7 H7 125.9 . . ?
C6 C7 H7 125.9 . . ?
C9 C8 C7 107.4(3) . . ?
C9 C8 H8 126.3 . . ?
C7 C8 H8 126.3 . . ?
N2 C9 C8 109.2(4) . . ?
N2 C9 H9 125.4 . . ?
C8 C9 H9 125.4 . . ?
C11 C10 C14 118.3(3) . . ?
C11 C10 C5 120.5(3) . . ?
C14 C10 C5 121.1(3) . . ?
C12 C11 C10 121.0(3) . . ?
C12 C11 H11 119.5 . . ?
C10 C11 H11 119.5 . . ?
C11 C12 C13 120.7(3) . . ?
C11 C12 H12 119.6 . . ?
C13 C12 H12 119.6 . . ?
C15 C13 C12 118.2(3) . . ?
C15 C13 C16 121.2(3) . 2_666 ?
C12 C13 C16 120.6(3) . 2_666 ?
C15 C14 C10 120.5(3) . . ?
C15 C14 H14 119.8 . . ?
C10 C14 H14 119.8 . . ?
C14 C15 C13 121.1(3) . . ?
C14 C15 H15 119.4 . . ?
C13 C15 H15 119.4 . . ?
C17 C16 C20 114.6(4) . . ?
C17 C16 C13 123.5(3) . 2_666 ?
C20 C16 C13 121.8(3) . 2_666 ?
C16 C17 C18 121.2(3) . . ?
C16 C17 H17 119.4 . . ?
C18 C17 H17 119.4 . . ?
N3 C18 C17 124.0(4) . . ?
N3 C18 H18 118.0 . . ?
C17 C18 H18 118.0 . . ?
N3 C19 C20 123.8(4) . . ?
N3 C19 H19 118.1 . . ?
C20 C19 H19 118.1 . . ?
C16 C20 C19 120.6(4) . . ?
C16 C20 H20 119.7 . . ?
C19 C20 H20 119.7 . . ?
C1 N1 C4 106.6(3) . . ?
C1 N1 Ag1 123.7(2) . . ?
C4 N1 Ag1 129.1(2) . . ?
C9 N2 C6 109.4(3) . . ?
C9 N2 H2 125.3 . . ?
C6 N2 H2 125.3 . . ?
C18 N3 C19 115.7(3) . . ?
C18 N3 Ag1 127.8(3) . . ?
C19 N3 Ag1 115.0(3) . . ?
N1 Ag1 N3 170.97(11) . . ?
F2 B1 F1 113.4(4) . . ?
F2 B1 F4 112.8(4) . . ?
F1 B1 F4 109.5(4) . . ?
F2 B1 F3 107.8(5) . . ?
F1 B1 F3 106.4(4) . . ?
F4 B1 F3 106.5(4) . . ?
C22 C21 H21A 109.5 . . ?
C22 C21 H21B 109.5 . . ?
H21A C21 H21B 109.5 . . ?
C22 C21 H21C 109.5 . . ?
H21A C21 H21C 109.5 . . ?
H21B C21 H21C 109.5 . . ?
N4 C22 C21 176.9(7) . . ?

loop_
_geom_bond_atom_site_label_1
_geom_bond_atom_site_label_2
_geom_bond_distance
_geom_bond_site_symmetry_2
_geom_bond_publ_flag
C1 N1 1.326(4) . ?
C1 C2 1.422(5) . ?
C1 H1 0.9300 . ?
C2 C3 1.368(5) . ?
C2 H2A 0.9300 . ?
C3 C4 1.438(4) . ?
C3 H3 0.9300 . ?
C4 C5 1.390(5) . ?
C4 N1 1.401(4) . ?
C5 C6 1.419(5) . ?
C5 C10 1.484(4) . ?
C6 N2 1.391(5) . ?
C6 C7 1.404(5) . ?
C7 C8 1.384(6) . ?
C7 H7 0.9300 . ?
C8 C9 1.374(6) . ?
C8 H8 0.9300 . ?
C9 N2 1.342(5) . ?
C9 H9 0.9300 . ?
C10 C11 1.399(4) . ?
C10 C14 1.400(4) . ?
C11 C12 1.380(5) . ?
C11 H11 0.9300 . ?
C12 C13 1.402(4) . ?
C12 H12 0.9300 . ?
C13 C15 1.395(4) . ?
C13 C16 1.481(5) 2_666 ?
C14 C15 1.385(5) . ?
C14 H14 0.9300 . ?
C15 H15 0.9300 . ?
C16 C17 1.372(5) . ?
C16 C20 1.380(6) . ?
C16 C13 1.481(5) 2_666 ?
C17 C18 1.379(5) . ?
C17 H17 0.9300 . ?
C18 N3 1.312(5) . ?
C18 H18 0.9300 . ?
C19 N3 1.323(5) . ?
C19 C20 1.383(6) . ?
C19 H19 0.9300 . ?
C20 H20 0.9300 . ?
N1 Ag1 2.146(3) . ?
N2 H2 0.8600 . ?
N3 Ag1 2.168(3) . ?
B1 F2 1.342(6) . ?
B1 F1 1.379(5) . ?
B1 F4 1.389(6) . ?
B1 F3 1.419(7) . ?
C21 C22 1.434(8) . ?
C21 H21A 0.9600 . ?
C21 H21B 0.9600 . ?
C21 H21C 0.9600 . ?
C22 N4 1.080(6) . ?
